data_2108561
loop_
_publ_author_name
'Peng, Bo'
'He, Hongyan'
'Li, Meiqi'
'Wang, Jian-Rong'
'Mei, Xuefeng'

_publ_section_title
;
 Comparison of the crystal structures and physicochemical properties of
 novel resveratrol cocrystals
;
_journal_issue 6
_journal_name_full 'Acta Crystallographica Section B'
_journal_page_first
;
;
_journal_paper_doi 10.1107/S2052520619013477
_journal_volume 75
_journal_year 2019
_chemical_formula_moiety 'C14 H12 O3, 1.5(C12 H10 N2), C H4 O'
_chemical_formula_sum 'C33 H31 N3 O4'
_chemical_formula_weight 533.61
_space_group_crystal_system triclinic
_space_group_IT_number 2
_space_group_name_Hall '-P 1'
_space_group_name_H-M_alt 'P -1'
_atom_sites_solution_hydrogens mixed
_atom_sites_solution_primary dual
_audit_creation_date 2019-09-05
_audit_creation_method
;
Olex2 1.2
(compiled 2018.05.29 svn.r3508 for OlexSys, GUI svn.r5506)
;
_cell_angle_alpha 95.213(7)
_cell_angle_beta 111.706(6)
_cell_angle_gamma 114.134(6)
_cell_formula_units_Z 2
_cell_length_a 11.765(3)
_cell_length_b 11.892(3)
_cell_length_c 12.314(3)
_cell_measurement_reflns_used 1641
_cell_measurement_temperature 220
_cell_measurement_theta_max 21.73
_cell_measurement_theta_min 2.28
_cell_volume 1400.0(6)
_computing_cell_refinement 'SAINT v8.34A (Bruker, 2013)'
_computing_data_reduction 'SAINT v8.34A (Bruker, 2013)'
_computing_molecular_graphics 'Olex2 (Dolomanov et al., 2009)'
_computing_publication_material 'Olex2 (Dolomanov et al., 2009)'
_computing_structure_refinement 'ShelXL (Sheldrick, 2015)'
_computing_structure_solution 'XT (Sheldrick, 2015)'
_diffrn_ambient_temperature 220
_diffrn_measured_fraction_theta_full 0.988
_diffrn_measured_fraction_theta_max 0.977
_diffrn_measurement_device_type 'Bruker APEX-II CCD'
_diffrn_measurement_method '\f and \w scans'
_diffrn_radiation_type MoK\a
_diffrn_radiation_wavelength 0.71073
_diffrn_reflns_av_R_equivalents 0.0455
_diffrn_reflns_av_unetI/netI 0.0818
_diffrn_reflns_Laue_measured_fraction_full 0.988
_diffrn_reflns_Laue_measured_fraction_max 0.977
_diffrn_reflns_limit_h_max 15
_diffrn_reflns_limit_h_min -15
_diffrn_reflns_limit_k_max 15
_diffrn_reflns_limit_k_min -15
_diffrn_reflns_limit_l_max 16
_diffrn_reflns_limit_l_min -15
_diffrn_reflns_number 12980
_diffrn_reflns_point_group_measured_fraction_full 0.988
_diffrn_reflns_point_group_measured_fraction_max 0.977
_diffrn_reflns_theta_full 25.242
_diffrn_reflns_theta_max 27.694
_diffrn_reflns_theta_min 1.857
_diffrn_standards_number 0
_exptl_absorpt_coefficient_mu 0.084
_exptl_absorpt_correction_T_max 0.7456
_exptl_absorpt_correction_T_min 0.6573
_exptl_absorpt_correction_type multi-scan
_exptl_absorpt_process_details
; SADABS-2014/5 (Bruker,2014/5) was used for absorption correction. wR2(int) 
was 0.0704 before and 0.0553 after correction. The Ratio of minimum to 
maximum transmission is 0.8816. The \l/2 correction factor is 0.00150.
;
_exptl_crystal_colour 'clear light colourless'
_exptl_crystal_colour_lustre clear
_exptl_crystal_colour_modifier light
_exptl_crystal_colour_primary colourless
_exptl_crystal_density_diffrn 1.266
_exptl_crystal_description block
_exptl_crystal_F_000 564
_exptl_crystal_size_max 0.16
_exptl_crystal_size_mid 0.12
_exptl_crystal_size_min 0.08
_refine_diff_density_max 0.224
_refine_diff_density_min -0.257
_refine_diff_density_rms 0.050
_refine_ls_extinction_method none
_refine_ls_goodness_of_fit_ref 0.990
_refine_ls_hydrogen_treatment mixed
_refine_ls_matrix_type full
_refine_ls_number_parameters 390
_refine_ls_number_reflns 6409
_refine_ls_number_restraints 162
_refine_ls_restrained_S_all 0.982
_refine_ls_R_factor_all 0.1343
_refine_ls_R_factor_gt 0.0636
_refine_ls_shift/su_max 0.000
_refine_ls_shift/su_mean 0.000
_refine_ls_structure_factor_coef Fsqd
_refine_ls_weighting_details 'w=1/[\s^2^(Fo^2^)+(0.1032P)^2^] where P=(Fo^2^+2Fc^2^)/3'
_refine_ls_weighting_scheme calc
_refine_ls_wR_factor_gt 0.1669
_refine_ls_wR_factor_ref 0.2188
_reflns_Friedel_coverage 0.000
_reflns_number_gt 3094
_reflns_number_total 6409
_reflns_threshold_expression 'I > 2\s(I)'
_cod_data_source_file aw5030sup1.cif
_cod_data_source_block RSV-1.5DPE-MeOH
_cod_original_cell_volume 1400.0(7)
_cod_database_code 2108561
_shelx_shelxl_version_number 2018/3
_shelx_space_group_comment
;
The symmetry employed for this shelxl refinement is uniquely defined
by the following loop, which should always be used as a source of
symmetry information in preference to the above space-group names.
They are only intended as comments.
;
_shelx_estimated_absorpt_t_max 0.993
_shelx_estimated_absorpt_t_min 0.987
_olex2_refinement_description
;
1. Fixed Uiso
 At 1.2 times of:
  All C(H) groups
 At 1.5 times of:
  All C(H,H,H) groups
2. Restrained distances
 O1-H1 = O2-H2 = O3-H3 = O4-H4
 0.84 with sigma of 0.02
 C9-C8B \\sim C9-C8A \\sim C4-C7B \\sim C4-C7A
 with sigma of 0.02
 C7B-C8B \\sim C8A-C7A
 with sigma of 0.02
3. Rigid bond restraints
 C32, C29
 with sigma for 1-2 distances of 0.01 and sigma for 1-3 distances of 0.01
4. Uiso/Uaniso restraints and constraints
C8B \\sim C8A \\sim C7A \\sim C7B: within 2A with sigma of 0.04 and sigma for
terminal atoms of 0.08
C1 \\sim C2 \\sim C3 \\sim C4 \\sim C5 \\sim C6: within 2A with sigma of 0.04
and sigma for terminal atoms of 0.08
C9 \\sim C10 \\sim C11 \\sim C12 \\sim C13 \\sim C14: within 2A with sigma of
0.04 and sigma for terminal atoms of 0.08
C32 \\sim C29: within 2A with sigma of 0.04 and sigma for terminal atoms of 0.08
Uanis(C3) \\sim Ueq, Uanis(C4) \\sim Ueq, Uanis(C5) \\sim Ueq, Uanis(C10) \\sim
Ueq, Uanis(C9) \\sim Ueq, Uanis(C14) \\sim Ueq: with sigma of 0.1 and sigma for
terminal atoms of 0.2
Uanis(C32) = Uanis(C29)
5. Others
 Fixed Sof: C8A(0.5) H8A(0.5) C7A(0.5) H7A(0.5) C7B(0.5) H7B(0.5) C8B(0.5)
 H8B(0.5)
6.a Aromatic/amide H refined with riding coordinates:
 C12(H12), C14(H14), C23(H23), C24(H24), C28(H28), C20(H20), C21(H21), C6(H6),
 C16(H16), C26(H26), C10(H10), C30(H30), C15(H15), C27(H27), C31(H31), C19(H19),
  C2(H2A), C18(H18), C25(H25), C5(H5), C3(H3A), C8A(H8A), C7A(H7A), C7B(H7B),
 C8B(H8B), C32(H32)
6.b Idealised Me refined as rotating group:
 C33(H33A,H33B,H33C)
;
_olex2_submission_special_instructions 'No special instructions were received'

loop_
_space_group_symop_operation_xyz
'x, y, z'
'-x, -y, -z'

loop_
_atom_site_label
_atom_site_type_symbol
_atom_site_fract_x
_atom_site_fract_y
_atom_site_fract_z
_atom_site_U_iso_or_equiv
_atom_site_adp_type
_atom_site_occupancy
_atom_site_site_symmetry_order
_atom_site_calc_flag
_atom_site_refinement_flags_posn
_atom_site_refinement_flags_adp
_atom_site_refinement_flags_occupancy
_atom_site_disorder_assembly
_atom_site_disorder_group
O1 O 0.9399(2) 0.33405(18) 0.03997(19) 0.0661(5) Uani 1 1 d D . . . .
O2 O 0.4004(2) 0.8436(2) 0.20077(18) 0.0726(6) Uani 1 1 d D . . . .
O3 O 0.4546(2) 0.6491(2) 0.52574(19) 0.0771(6) Uani 1 1 d D . . . .
O4 O 0.0972(2) 0.2538(2) 0.1872(2) 0.0812(7) Uani 1 1 d D . . . .
N1 N 1.2240(3) -0.1087(2) 0.2728(2) 0.0647(6) Uani 1 1 d . . . . .
N3 N 0.2258(2) 0.1555(2) 0.0886(2) 0.0642(6) Uani 1 1 d . . . . .
N2 N 0.7056(2) 0.2491(2) 0.4389(2) 0.0666(6) Uani 1 1 d . . . . .
C12 C 0.4261(2) 0.7490(2) 0.3647(2) 0.0467(6) Uani 1 1 d . U . . .
H12 H 0.376682 0.782242 0.389472 0.056 Uiso 1 1 calc R . . . .
C29 C 0.4052(2) 0.0871(2) 0.0339(2) 0.0526(5) Uani 1 1 d . U . . .
C13 C 0.4754(3) 0.6752(2) 0.4276(2) 0.0536(6) Uani 1 1 d . U . . .
C1 C 0.8813(3) 0.3891(2) 0.0875(3) 0.0535(6) Uani 1 1 d . U . . .
C11 C 0.4495(2) 0.7735(2) 0.2659(2) 0.0538(6) Uani 1 1 d . U . . .
C17 C 1.0452(3) -0.0273(2) 0.3105(2) 0.0559(6) Uani 1 1 d . . . . .
C22 C 0.8809(3) 0.1544(3) 0.4155(2) 0.0538(6) Uani 1 1 d . . . . .
C14 C 0.5497(3) 0.6278(2) 0.3922(3) 0.0652(8) Uani 1 1 d . U . . .
H14 H 0.583521 0.578293 0.435762 0.078 Uiso 1 1 calc R . . . .
C23 C 0.7404(3) 0.0959(3) 0.3356(2) 0.0596(7) Uani 1 1 d . . . . .
H23 H 0.701062 0.022125 0.271152 0.072 Uiso 1 1 calc R . . . .
C24 C 0.6585(3) 0.1456(3) 0.3504(2) 0.0623(7) Uani 1 1 d . . . . .
H24 H 0.563536 0.103825 0.294641 0.075 Uiso 1 1 calc R . . . .
C28 C 0.2734(3) -0.0033(2) 0.0111(3) 0.0605(7) Uani 1 1 d . . . . .
H28 H 0.241504 -0.090795 -0.022935 0.073 Uiso 1 1 calc R . . . .
C20 C 0.9472(3) 0.0127(3) 0.3232(3) 0.0607(7) Uani 1 1 d . . . . .
H20 H 0.853106 -0.037429 0.266235 0.073 Uiso 1 1 calc R . . . .
C21 C 0.9778(3) 0.1112(3) 0.4060(2) 0.0612(7) Uani 1 1 d . . . . .
H21 H 1.071187 0.159069 0.465322 0.073 Uiso 1 1 calc R . . . .
C6 C 0.8835(3) 0.3850(3) 0.1995(3) 0.0628(7) Uani 1 1 d . U . . .
H6 H 0.927142 0.343824 0.247210 0.075 Uiso 1 1 calc R . . . .
C9 C 0.5747(3) 0.6520(3) 0.2943(3) 0.0728(9) Uani 1 1 d D U . . .
C16 C 0.9955(3) -0.1391(3) 0.2225(3) 0.0659(7) Uani 1 1 d . . . . .
H16 H 0.899175 -0.190105 0.172894 0.079 Uiso 1 1 calc R . . . .
C26 C 0.9296(3) 0.2608(3) 0.5086(3) 0.0677(8) Uani 1 1 d . . . . .
H26 H 1.023885 0.303996 0.566211 0.081 Uiso 1 1 calc R . . . .
C10 C 0.5251(3) 0.7271(3) 0.2319(3) 0.0696(8) Uani 1 1 d . U . . .
H10 H 0.543334 0.746273 0.165788 0.084 Uiso 1 1 calc R . . . .
C30 C 0.4422(3) 0.2135(3) 0.0822(3) 0.0672(8) Uani 1 1 d . . . . .
H30 H 0.529481 0.279956 0.097032 0.081 Uiso 1 1 calc R . . . .
C15 C 1.0867(3) -0.1755(3) 0.2075(3) 0.0655(7) Uani 1 1 d . . . . .
H15 H 1.049755 -0.252212 0.147523 0.079 Uiso 1 1 calc R . . . .
C27 C 0.1890(3) 0.0341(3) 0.0381(3) 0.0673(8) Uani 1 1 d . . . . .
H27 H 0.099141 -0.029954 0.019849 0.081 Uiso 1 1 calc R . . . .
C31 C 0.3520(3) 0.2418(3) 0.1083(3) 0.0710(8) Uani 1 1 d . . . . .
H31 H 0.381445 0.328622 0.142622 0.085 Uiso 1 1 calc R . . . .
C19 C 1.2716(3) -0.0027(3) 0.3593(3) 0.0684(8) Uani 1 1 d . . . . .
H19 H 1.368389 0.045434 0.408220 0.082 Uiso 1 1 calc R . . . .
C2 C 0.8167(3) 0.4505(2) 0.0196(3) 0.0697(8) Uani 1 1 d . U . . .
H2A H 0.814092 0.453757 -0.057200 0.084 Uiso 1 1 calc R . . . .
C18 C 1.1887(3) 0.0404(3) 0.3813(3) 0.0669(8) Uani 1 1 d . . . . .
H18 H 1.228639 0.115660 0.444245 0.080 Uiso 1 1 calc R . . . .
C25 C 0.8405(3) 0.3032(3) 0.5168(3) 0.0772(9) Uani 1 1 d . . . . .
H25 H 0.876730 0.375464 0.581831 0.093 Uiso 1 1 calc R . . . .
C5 C 0.8203(3) 0.4427(3) 0.2405(3) 0.0851(10) Uani 1 1 d . U . . .
H5 H 0.821492 0.438929 0.316771 0.102 Uiso 1 1 calc R . . . .
C3 C 0.7564(3) 0.5065(3) 0.0649(4) 0.0905(12) Uani 1 1 d . U . . .
H3A H 0.713079 0.547949 0.017228 0.109 Uiso 1 1 calc R . . . .
C4 C 0.7554(3) 0.5059(3) 0.1750(5) 0.1021(15) Uani 1 1 d D U . . .
C33 C 0.2080(4) 0.3504(4) 0.2933(3) 0.1029(12) Uani 1 1 d . . . . .
H33A H 0.245899 0.430482 0.273412 0.154 Uiso 1 1 calc GR . . . .
H33B H 0.280014 0.325921 0.327327 0.154 Uiso 1 1 calc GR . . . .
H33C H 0.174537 0.361710 0.352464 0.154 Uiso 1 1 calc GR . . . .
C8A C 0.6527(5) 0.5815(6) 0.2804(5) 0.0430(12) Uani 0.5 1 d D U P A 1
H8A H 0.683801 0.542362 0.339544 0.052 Uiso 0.5 1 calc R . P A 1
C7A C 0.6764(5) 0.5759(5) 0.1823(5) 0.0423(11) Uani 0.5 1 d D U P A 1
H7A H 0.645413 0.613643 0.121750 0.051 Uiso 0.5 1 calc R . P A 1
C7B C 0.6993(6) 0.5456(5) 0.2613(6) 0.0533(13) Uani 0.5 1 d D U P A 2
H7B H 0.706127 0.520530 0.332746 0.064 Uiso 0.5 1 calc R . P A 2
C8B C 0.6424(5) 0.6171(5) 0.2232(7) 0.0511(13) Uani 0.5 1 d D U P A 2
H8B H 0.643322 0.645624 0.154644 0.061 Uiso 0.5 1 calc R . P A 2
C32 C 0.5048(3) 0.0573(2) 0.0117(2) 0.0526(5) Uani 1 1 d . U . . .
H32 H 0.583252 0.126604 0.014276 0.063 Uiso 1 1 calc R . . . .
H2 H 0.344(3) 0.856(3) 0.225(3) 0.093(11) Uiso 1 1 d D . . . .
H3 H 0.403(3) 0.683(3) 0.533(3) 0.096(11) Uiso 1 1 d D . . . .
H4 H 0.130(3) 0.217(3) 0.150(3) 0.103(12) Uiso 1 1 d D . . . .
H1 H 0.988(3) 0.303(3) 0.087(3) 0.102(13) Uiso 1 1 d D . . . .

loop_
_atom_site_aniso_label
_atom_site_aniso_U_11
_atom_site_aniso_U_22
_atom_site_aniso_U_33
_atom_site_aniso_U_23
_atom_site_aniso_U_13
_atom_site_aniso_U_12
O1 0.0731(13) 0.0676(12) 0.0774(14) 0.0134(11) 0.0424(11) 0.0448(11)
O2 0.0751(14) 0.0919(15) 0.0731(13) 0.0388(12) 0.0461(12) 0.0450(13)
O3 0.0972(16) 0.0929(15) 0.0792(14) 0.0438(12) 0.0451(13) 0.0699(14)
O4 0.0607(13) 0.0718(14) 0.0984(17) 0.0025(13) 0.0196(13) 0.0394(12)
N1 0.0649(16) 0.0653(15) 0.0674(15) 0.0178(13) 0.0277(13) 0.0362(13)
N3 0.0509(14) 0.0621(15) 0.0760(16) 0.0217(13) 0.0207(12) 0.0303(12)
N2 0.0616(16) 0.0880(17) 0.0562(14) 0.0155(14) 0.0312(13) 0.0379(14)
C12 0.0427(13) 0.0491(13) 0.0502(14) 0.0075(11) 0.0211(11) 0.0246(12)
C29 0.0425(10) 0.0566(11) 0.0489(10) 0.0184(9) 0.0177(8) 0.0168(9)
C13 0.0491(15) 0.0547(15) 0.0574(16) 0.0098(13) 0.0192(13) 0.0305(13)
C1 0.0446(14) 0.0382(13) 0.0715(18) 0.0021(12) 0.0272(13) 0.0164(12)
C11 0.0416(14) 0.0580(15) 0.0559(16) 0.0088(13) 0.0223(12) 0.0197(13)
C17 0.0558(16) 0.0553(15) 0.0549(16) 0.0149(13) 0.0219(14) 0.0278(14)
C22 0.0544(16) 0.0647(16) 0.0443(14) 0.0173(13) 0.0239(13) 0.0282(14)
C14 0.0449(15) 0.0539(16) 0.090(2) 0.0025(15) 0.0208(15) 0.0299(14)
C23 0.0610(18) 0.0647(16) 0.0488(15) 0.0097(13) 0.0235(14) 0.0284(15)
C24 0.0521(16) 0.082(2) 0.0532(16) 0.0172(16) 0.0243(14) 0.0317(16)
C28 0.0486(15) 0.0473(14) 0.0783(19) 0.0176(14) 0.0247(14) 0.0198(13)
C20 0.0543(16) 0.0621(17) 0.0569(16) 0.0136(14) 0.0198(13) 0.0254(14)
C21 0.0554(16) 0.0681(17) 0.0535(16) 0.0126(15) 0.0228(14) 0.0260(15)
C6 0.0574(16) 0.0595(16) 0.0730(19) 0.0106(14) 0.0368(15) 0.0242(14)
C9 0.0334(14) 0.0606(17) 0.096(2) -0.0214(17) 0.0227(16) 0.0124(13)
C16 0.0548(17) 0.0649(18) 0.0615(17) 0.0071(15) 0.0168(14) 0.0246(15)
C26 0.0544(17) 0.081(2) 0.0549(16) 0.0013(15) 0.0213(14) 0.0275(16)
C10 0.0478(16) 0.0774(19) 0.0705(19) -0.0037(16) 0.0358(15) 0.0152(15)
C30 0.0464(16) 0.0509(16) 0.083(2) 0.0143(15) 0.0215(15) 0.0121(13)
C15 0.068(2) 0.0623(17) 0.0594(17) 0.0080(14) 0.0209(15) 0.0343(16)
C27 0.0448(15) 0.0561(17) 0.094(2) 0.0269(16) 0.0273(15) 0.0205(14)
C31 0.0581(18) 0.0520(16) 0.089(2) 0.0153(16) 0.0221(16) 0.0246(15)
C19 0.0540(17) 0.0654(18) 0.0710(19) 0.0061(16) 0.0183(15) 0.0269(15)
C2 0.0602(17) 0.0515(15) 0.095(2) 0.0175(16) 0.0317(17) 0.0275(15)
C18 0.0634(19) 0.0576(17) 0.0688(18) 0.0044(15) 0.0227(16) 0.0282(15)
C25 0.068(2) 0.092(2) 0.0655(19) 0.0005(17) 0.0311(17) 0.0363(19)
C5 0.0610(19) 0.076(2) 0.095(2) -0.0194(19) 0.0516(19) 0.0066(17)
C3 0.0524(18) 0.0473(17) 0.162(4) 0.002(2) 0.039(2) 0.0284(15)
C4 0.0423(17) 0.0515(18) 0.179(4) -0.037(2) 0.053(2) 0.0044(15)
C33 0.072(2) 0.104(3) 0.095(3) -0.001(2) 0.008(2) 0.041(2)
C8A 0.035(3) 0.041(3) 0.053(3) 0.011(3) 0.013(3) 0.025(2)
C7A 0.038(3) 0.035(2) 0.056(3) 0.011(2) 0.021(2) 0.019(2)
C7B 0.048(3) 0.049(3) 0.058(4) 0.012(3) 0.019(3) 0.024(3)
C8B 0.042(3) 0.048(3) 0.061(4) 0.012(3) 0.024(3) 0.020(3)
C32 0.0425(10) 0.0566(11) 0.0489(10) 0.0184(9) 0.0177(8) 0.0168(9)

loop_
_atom_type_symbol
_atom_type_description
_atom_type_scat_dispersion_real
_atom_type_scat_dispersion_imag
_atom_type_scat_source
C C 0.0033 0.0016 'International Tables Vol C Tables 4.2.6.8 and 6.1.1.4'
H H 0.0000 0.0000 'International Tables Vol C Tables 4.2.6.8 and 6.1.1.4'
N N 0.0061 0.0033 'International Tables Vol C Tables 4.2.6.8 and 6.1.1.4'
O O 0.0106 0.0060 'International Tables Vol C Tables 4.2.6.8 and 6.1.1.4'

loop_
_geom_angle_atom_site_label_1
_geom_angle_atom_site_label_2
_geom_angle_atom_site_label_3
_geom_angle
_geom_angle_site_symmetry_1
C1 O1 H1 117(2) .
C11 O2 H2 109(2) .
C13 O3 H3 106(2) .
C33 O4 H4 109(2) .
C15 N1 C19 116.1(2) .
C31 N3 C27 114.9(2) .
C24 N2 C25 115.6(2) .
C13 C12 H12 120.1 .
C11 C12 H12 120.1 .
C11 C12 C13 119.7(2) .
C28 C29 C30 115.9(2) .
C28 C29 C32 124.5(2) .
C30 C29 C32 119.7(2) .
O3 C13 C12 121.5(2) .
O3 C13 C14 118.4(2) .
C14 C13 C12 120.1(2) .
O1 C1 C6 122.5(2) .
O1 C1 C2 118.2(3) .
C6 C1 C2 119.3(2) .
O2 C11 C12 121.3(2) .
O2 C11 C10 118.9(2) .
C12 C11 C10 119.8(3) .
C16 C17 C20 119.6(3) .
C16 C17 C18 116.0(3) .
C18 C17 C20 124.4(3) .
C23 C22 C21 124.4(3) .
C26 C22 C23 116.2(2) .
C26 C22 C21 119.4(3) .
C13 C14 H14 119.6 .
C9 C14 C13 120.9(3) .
C9 C14 H14 119.6 .
C22 C23 H23 120.0 .
C24 C23 C22 120.1(3) .
C24 C23 H23 120.0 .
N2 C24 C23 123.8(3) .
N2 C24 H24 118.1 .
C23 C24 H24 118.1 .
C29 C28 H28 120.0 .
C27 C28 C29 120.0(2) .
C27 C28 H28 120.0 .
C17 C20 H20 116.8 .
C21 C20 C17 126.4(3) .
C21 C20 H20 116.8 .
C22 C21 H21 116.8 .
C20 C21 C22 126.4(3) .
C20 C21 H21 116.8 .
C1 C6 H6 120.7 .
C1 C6 C5 118.7(3) .
C5 C6 H6 120.7 .
C14 C9 C10 118.6(2) .
C14 C9 C8A 105.9(4) .
C14 C9 C8B 138.5(4) .
C10 C9 C8A 135.6(4) .
C10 C9 C8B 102.9(4) .
C17 C16 H16 120.0 .
C15 C16 C17 120.0(3) .
C15 C16 H16 120.0 .
C22 C26 H26 120.1 .
C25 C26 C22 119.8(3) .
C25 C26 H26 120.1 .
C11 C10 C9 120.9(3) .
C11 C10 H10 119.6 .
C9 C10 H10 119.6 .
C29 C30 H30 120.0 .
C31 C30 C29 120.1(3) .
C31 C30 H30 120.0 .
N1 C15 C16 123.9(3) .
N1 C15 H15 118.1 .
C16 C15 H15 118.1 .
N3 C27 C28 124.4(2) .
N3 C27 H27 117.8 .
C28 C27 H27 117.8 .
N3 C31 C30 124.6(3) .
N3 C31 H31 117.7 .
C30 C31 H31 117.7 .
N1 C19 H19 117.9 .
N1 C19 C18 124.1(3) .
C18 C19 H19 117.9 .
C1 C2 H2A 120.2 .
C3 C2 C1 119.5(3) .
C3 C2 H2A 120.2 .
C17 C18 H18 120.1 .
C19 C18 C17 119.9(3) .
C19 C18 H18 120.1 .
N2 C25 C26 124.4(3) .
N2 C25 H25 117.8 .
C26 C25 H25 117.8 .
C6 C5 H5 118.3 .
C6 C5 C4 123.5(3) .
C4 C5 H5 118.3 .
C2 C3 H3A 118.1 .
C4 C3 C2 123.9(3) .
C4 C3 H3A 118.1 .
C5 C4 C7A 140.9(5) .
C5 C4 C7B 101.1(4) .
C3 C4 C5 115.1(3) .
C3 C4 C7A 103.9(4) .
C3 C4 C7B 143.7(4) .
O4 C33 H33A 109.5 .
O4 C33 H33B 109.5 .
O4 C33 H33C 109.5 .
H33A C33 H33B 109.5 .
H33A C33 H33C 109.5 .
H33B C33 H33C 109.5 .
C9 C8A H8A 120.7 .
C7A C8A C9 118.7(6) .
C7A C8A H8A 120.7 .
C4 C7A H7A 122.1 .
C8A C7A C4 115.9(6) .
C8A C7A H7A 122.1 .
C4 C7B H7B 123.7 .
C8B C7B C4 112.7(6) .
C8B C7B H7B 123.7 .
C9 C8B H8B 121.5 .
C7B C8B C9 116.9(7) .
C7B C8B H8B 121.5 .
C29 C32 H32 116.9 .
C32 C32 C29 126.3(3) 2_655
C32 C32 H32 116.9 2_655

loop_
_geom_bond_atom_site_label_1
_geom_bond_atom_site_label_2
_geom_bond_distance
_geom_bond_site_symmetry_2
O1 C1 1.358(3) .
O1 H1 0.873(18) .
O2 C11 1.358(3) .
O2 H2 0.879(17) .
O3 C13 1.357(3) .
O3 H3 0.881(17) .
O4 C33 1.404(4) .
O4 H4 0.886(18) .
N1 C15 1.327(4) .
N1 C19 1.331(4) .
N3 C27 1.337(3) .
N3 C31 1.326(3) .
N2 C24 1.327(3) .
N2 C25 1.334(4) .
C12 H12 0.9400 .
C12 C13 1.384(3) .
C12 C11 1.374(3) .
C29 C28 1.378(3) .
C29 C30 1.383(4) .
C29 C32 1.460(4) .
C13 C14 1.383(3) .
C1 C6 1.376(4) .
C1 C2 1.380(4) .
C11 C10 1.381(4) .
C17 C20 1.466(4) .
C17 C16 1.385(4) .
C17 C18 1.389(4) .
C22 C23 1.384(4) .
C22 C21 1.464(4) .
C22 C26 1.378(4) .
C14 H14 0.9400 .
C14 C9 1.370(4) .
C23 H23 0.9400 .
C23 C24 1.374(4) .
C24 H24 0.9400 .
C28 H28 0.9400 .
C28 C27 1.368(4) .
C20 H20 0.9400 .
C20 C21 1.307(4) .
C21 H21 0.9400 .
C6 H6 0.9400 .
C6 C5 1.382(4) .
C9 C10 1.396(4) .
C9 C8A 1.514(6) .
C9 C8B 1.515(7) .
C16 H16 0.9400 .
C16 C15 1.373(4) .
C26 H26 0.9400 .
C26 C25 1.366(4) .
C10 H10 0.9400 .
C30 H30 0.9400 .
C30 C31 1.368(4) .
C15 H15 0.9400 .
C27 H27 0.9400 .
C31 H31 0.9400 .
C19 H19 0.9400 .
C19 C18 1.367(4) .
C2 H2A 0.9400 .
C2 C3 1.368(4) .
C18 H18 0.9400 .
C25 H25 0.9400 .
C5 H5 0.9400 .
C5 C4 1.386(5) .
C3 H3A 0.9400 .
C3 C4 1.361(6) .
C4 C7A 1.499(6) .
C4 C7B 1.571(7) .
C33 H33A 0.9700 .
C33 H33B 0.9700 .
C33 H33C 0.9700 .
C8A H8A 0.9400 .
C8A C7A 1.339(7) .
C7A H7A 0.9400 .
C7B H7B 0.9400 .
C7B C8B 1.302(7) .
C8B H8B 0.9400 .
C32 C32 1.316(5) 2_655
C32 H32 0.9400 .

loop_
_geom_hbond_atom_site_label_D
_geom_hbond_atom_site_label_H
_geom_hbond_atom_site_label_A
_geom_hbond_distance_DH
_geom_hbond_distance_HA
_geom_hbond_distance_DA
_geom_hbond_angle_DHA
_geom_hbond_site_symmetry_A
_geom_hbond_publ_flag
O2 H2 N1 0.879(17) 1.888(18) 2.766(3) 177(3) 1_465 yes
O3 H3 N2 0.881(17) 1.875(18) 2.754(3) 175(3) 2_666 yes
O4 H4 N3 0.886(18) 1.890(19) 2.770(3) 172(3) . yes
O1 H1 O4 0.873(18) 1.756(19) 2.626(3) 175(3) 1_655 yes

_cod_database_fobs_code 2108561
